data_7113142
loop_
_publ_author_name
'Chase, Preston A.'
'Jurca, Titel'
'Stephan, Douglas W.'

_publ_section_title
;
 Lewis acid-catalyzed hydrogenation: B(C6F5)3-mediated reduction of imines
 and nitriles with H2.
;
_journal_issue 14
_journal_name_full 'Chemical communications (Cambridge, England)'
_journal_page_first 1701
_journal_page_last 1703
_journal_paper_doi 10.1039/b718598g
_journal_year 2008
_chemical_formula_sum 'C29 H19 B F15 N'
_chemical_formula_weight 677.26
_space_group_IT_number 14
_symmetry_cell_setting monoclinic
_symmetry_space_group_name_Hall '-P 2yn'
_symmetry_space_group_name_H-M 'P 1 21/n 1'
_atom_sites_solution_hydrogens geom
_atom_sites_solution_primary direct
_atom_sites_solution_secondary difmap
_audit_creation_method SHELXL-97
_cell_angle_alpha 90.00
_cell_angle_beta 104.0340(10)
_cell_angle_gamma 90.00
_cell_formula_units_Z 4
_cell_length_a 10.2932(10)
_cell_length_b 13.9127(14)
_cell_length_c 20.747(2)
_cell_measurement_temperature 273(2)
_cell_measurement_theta_max 25.0
_cell_measurement_theta_min 2.0
_cell_volume 2882.4(5)
_computing_structure_refinement 'SHELXL-97 (Sheldrick, 1997)'
_computing_structure_solution 'SHELXS-97 (Sheldrick, 1990)'
_diffrn_ambient_temperature 273(2)
_diffrn_measured_fraction_theta_full 1.000
_diffrn_measured_fraction_theta_max 1.000
_diffrn_radiation_monochromator graphite
_diffrn_radiation_source 'fine-focus sealed tube'
_diffrn_radiation_type MoK\a
_diffrn_radiation_wavelength 0.71073
_diffrn_reflns_av_R_equivalents 0.0440
_diffrn_reflns_av_sigmaI/netI 0.0336
_diffrn_reflns_limit_h_max 12
_diffrn_reflns_limit_h_min -12
_diffrn_reflns_limit_k_max 16
_diffrn_reflns_limit_k_min -16
_diffrn_reflns_limit_l_max 24
_diffrn_reflns_limit_l_min -24
_diffrn_reflns_number 27210
_diffrn_reflns_theta_full 25.00
_diffrn_reflns_theta_max 25.00
_diffrn_reflns_theta_min 1.78
_exptl_absorpt_coefficient_mu 0.159
_exptl_absorpt_correction_T_max 1.00000
_exptl_absorpt_correction_T_min 0.858567
_exptl_absorpt_correction_type empirical
_exptl_crystal_density_diffrn 1.561
_exptl_crystal_density_method 'not measured'
_exptl_crystal_F_000 1360
_exptl_crystal_size_max 0.24
_exptl_crystal_size_mid 0.22
_exptl_crystal_size_min 0.21
_refine_diff_density_max 0.145
_refine_diff_density_min -0.216
_refine_diff_density_rms 0.041
_refine_ls_extinction_method none
_refine_ls_goodness_of_fit_ref 0.998
_refine_ls_hydrogen_treatment mixed
_refine_ls_matrix_type full
_refine_ls_number_parameters 427
_refine_ls_number_reflns 5088
_refine_ls_number_restraints 0
_refine_ls_restrained_S_all 0.998
_refine_ls_R_factor_all 0.0869
_refine_ls_R_factor_gt 0.0442
_refine_ls_shift/su_max 0.000
_refine_ls_shift/su_mean 0.000
_refine_ls_structure_factor_coef Fsqd
_refine_ls_weighting_details 'calc w=1/[\s^2^(Fo^2^)+(0.0594P)^2^+0.3134P] where P=(Fo^2^+2Fc^2^)/3'
_refine_ls_weighting_scheme calc
_refine_ls_wR_factor_gt 0.1006
_refine_ls_wR_factor_ref 0.1228
_reflns_number_gt 3004
_reflns_number_total 5088
_reflns_threshold_expression >2sigma(I)
_cod_data_source_file b718598g.txt
_cod_data_source_block '[tBuNH2(CH2Ph)][B(C6F5)3H]'
_cod_depositor_comments
;
The following automatic conversions were performed:

'_symmetry_cell_setting' tag value 'monomclinic' was replaced with
'monoclinic' value as specified in the replacement file
'/home/robertas/cod-tools/perl-scripts/inputs/replacement_values.lst'.

Automatic conversion script
Id: cif_fix_values 3143 2015-03-26 13:38:13Z robertas 
;
_cod_original_sg_symbol_H-M P2(1)/n
_cod_database_code 7113142

loop_
_symmetry_equiv_pos_as_xyz
'x, y, z'
'-x+1/2, y+1/2, -z+1/2'
'-x, -y, -z'
'x-1/2, -y-1/2, z-1/2'

loop_
_atom_site_label
_atom_site_type_symbol
_atom_site_fract_x
_atom_site_fract_y
_atom_site_fract_z
_atom_site_U_iso_or_equiv
_atom_site_adp_type
_atom_site_occupancy
_atom_site_symmetry_multiplicity
_atom_site_calc_flag
_atom_site_refinement_flags
B1 B 0.4788(3) 0.2275(2) 0.13550(13) 0.0523(6) Uani 1 1 d .
H1 H 0.5344(18) 0.2007(13) 0.1881(9) 0.047(5) Uiso 1 1 d .
F1 F 0.75007(14) 0.14498(12) 0.16698(8) 0.0864(5) Uani 1 1 d .
F2 F 0.94368(15) 0.18083(14) 0.10637(9) 0.1107(6) Uani 1 1 d .
F3 F 0.90033(18) 0.30239(15) 0.00044(10) 0.1206(7) Uani 1 1 d .
F4 F 0.6590(2) 0.38830(15) -0.04120(9) 0.1199(7) Uani 1 1 d .
F5 F 0.46261(16) 0.35247(13) 0.01835(8) 0.0974(5) Uani 1 1 d .
F6 F 0.41406(19) 0.14164(13) -0.00405(7) 0.1060(6) Uani 1 1 d .
F7 F 0.2401(2) 0.00299(15) -0.04696(9) 0.1291(7) Uani 1 1 d .
F8 F 0.09828(18) -0.07685(13) 0.03408(10) 0.1140(6) Uani 1 1 d .
F9 F 0.13460(16) -0.01008(12) 0.16015(9) 0.1018(6) Uani 1 1 d .
F10 F 0.30877(14) 0.13069(11) 0.20449(7) 0.0783(4) Uani 1 1 d .
F11 F 0.60780(15) 0.38371(11) 0.21582(8) 0.0927(5) Uani 1 1 d .
F12 F 0.5065(2) 0.55520(12) 0.23322(10) 0.1180(7) Uani 1 1 d .
F13 F 0.2454(2) 0.59707(12) 0.17223(9) 0.1090(6) Uani 1 1 d .
F14 F 0.09476(17) 0.46508(12) 0.09473(9) 0.1047(6) Uani 1 1 d .
F15 F 0.19268(14) 0.29373(11) 0.07661(8) 0.0855(5) Uani 1 1 d .
C1 C 0.5961(2) 0.24744(16) 0.09630(11) 0.0528(6) Uani 1 1 d .
C2 C 0.7222(2) 0.20666(17) 0.11535(12) 0.0593(6) Uani 1 1 d .
C3 C 0.8237(2) 0.2234(2) 0.08478(15) 0.0717(7) Uani 1 1 d .
C4 C 0.8032(3) 0.2845(2) 0.03215(16) 0.0781(8) Uani 1 1 d .
C5 C 0.6812(3) 0.3284(2) 0.01097(13) 0.0761(8) Uani 1 1 d .
C6 C 0.5822(3) 0.30871(19) 0.04312(12) 0.0649(7) Uani 1 1 d .
C7 C 0.3726(2) 0.14309(16) 0.10334(11) 0.0525(6) Uani 1 1 d .
C8 C 0.3481(3) 0.10598(19) 0.03990(13) 0.0678(7) Uani 1 1 d .
C9 C 0.2572(3) 0.0343(2) 0.01573(14) 0.0793(8) Uani 1 1 d .
C10 C 0.1850(3) -0.0048(2) 0.05618(16) 0.0783(8) Uani 1 1 d .
C11 C 0.2037(3) 0.02874(19) 0.11962(15) 0.0682(7) Uani 1 1 d .
C12 C 0.2949(2) 0.10033(17) 0.14082(12) 0.0577(6) Uani 1 1 d .
C13 C 0.4063(2) 0.32910(16) 0.14601(11) 0.0520(6) Uani 1 1 d .
C14 C 0.4775(2) 0.40049(19) 0.18491(13) 0.0647(7) Uani 1 1 d .
C15 C 0.4288(3) 0.4896(2) 0.19522(14) 0.0748(8) Uani 1 1 d .
C16 C 0.2995(4) 0.51038(19) 0.16471(15) 0.0758(8) Uani 1 1 d .
C17 C 0.2231(3) 0.4437(2) 0.12566(14) 0.0692(7) Uani 1 1 d .
C18 C 0.2760(2) 0.35535(18) 0.11695(12) 0.0587(6) Uani 1 1 d .
N1 N 0.5742(2) 0.09589(17) 0.30454(12) 0.0632(6) Uani 1 1 d .
H1A H 0.500(3) 0.078(2) 0.3130(14) 0.089(10) Uiso 1 1 d .
H1B H 0.549(3) 0.130(2) 0.2661(15) 0.087(10) Uiso 1 1 d .
C19 C 0.6387(3) 0.1683(2) 0.35847(13) 0.0802(8) Uani 1 1 d .
C20 C 0.5355(4) 0.2489(3) 0.35316(18) 0.1152(12) Uani 1 1 d .
H20A H 0.5698 0.2973 0.3859 0.173 Uiso 1 1 calc R
H20B H 0.4539 0.2231 0.3607 0.173 Uiso 1 1 calc R
H20C H 0.5181 0.2769 0.3096 0.173 Uiso 1 1 calc R
C21 C 0.6650(4) 0.1185(3) 0.42536(14) 0.1265(15) Uani 1 1 d .
H21A H 0.7055 0.1630 0.4597 0.190 Uiso 1 1 calc R
H21B H 0.7242 0.0651 0.4257 0.190 Uiso 1 1 calc R
H21C H 0.5819 0.0958 0.4330 0.190 Uiso 1 1 calc R
C22 C 0.7671(3) 0.2041(3) 0.34282(16) 0.1075(12) Uani 1 1 d .
H22A H 0.8096 0.2497 0.3760 0.161 Uiso 1 1 calc R
H22B H 0.7464 0.2344 0.3000 0.161 Uiso 1 1 calc R
H22C H 0.8263 0.1509 0.3426 0.161 Uiso 1 1 calc R
C23 C 0.6529(3) 0.0098(2) 0.29355(16) 0.0882(9) Uani 1 1 d .
H23A H 0.7248 0.0298 0.2738 0.106 Uiso 1 1 calc R
H23B H 0.6926 -0.0202 0.3359 0.106 Uiso 1 1 calc R
C24 C 0.5664(2) -0.06144(18) 0.24905(15) 0.0665(7) Uani 1 1 d .
C25 C 0.5539(3) -0.0607(2) 0.18125(16) 0.0760(8) Uani 1 1 d .
H25A H 0.6017 -0.0163 0.1627 0.091 Uiso 1 1 calc R
C26 C 0.4706(3) -0.1257(2) 0.14098(15) 0.0824(8) Uani 1 1 d .
H26A H 0.4625 -0.1246 0.0954 0.099 Uiso 1 1 calc R
C27 C 0.4003(3) -0.1913(2) 0.16725(19) 0.0950(10) Uani 1 1 d .
H27A H 0.3439 -0.2345 0.1397 0.114 Uiso 1 1 calc R
C28 C 0.4128(4) -0.1935(2) 0.2337(2) 0.1031(11) Uani 1 1 d .
H28A H 0.3653 -0.2388 0.2517 0.124 Uiso 1 1 calc R
C29 C 0.4947(3) -0.1296(2) 0.27462(16) 0.0865(9) Uani 1 1 d .
H29A H 0.5023 -0.1321 0.3202 0.104 Uiso 1 1 calc R

loop_
_atom_site_aniso_label
_atom_site_aniso_U_11
_atom_site_aniso_U_22
_atom_site_aniso_U_33
_atom_site_aniso_U_23
_atom_site_aniso_U_13
_atom_site_aniso_U_12
B1 0.0497(15) 0.0609(17) 0.0462(15) 0.0046(13) 0.0116(12) 0.0037(13)
F1 0.0726(10) 0.0946(11) 0.0909(11) 0.0210(9) 0.0177(8) 0.0256(8)
F2 0.0555(10) 0.1446(16) 0.1339(15) -0.0188(13) 0.0268(10) 0.0162(10)
F3 0.0968(13) 0.1579(17) 0.1298(15) -0.0221(13) 0.0716(12) -0.0395(12)
F4 0.1486(17) 0.1306(16) 0.0974(13) 0.0385(12) 0.0624(12) -0.0050(13)
F5 0.0868(11) 0.1280(14) 0.0807(11) 0.0418(10) 0.0269(9) 0.0308(10)
F6 0.1348(15) 0.1277(14) 0.0651(10) -0.0188(10) 0.0432(10) -0.0465(12)
F7 0.1678(19) 0.1335(16) 0.0854(13) -0.0464(12) 0.0298(12) -0.0490(14)
F8 0.1095(14) 0.0878(12) 0.1371(16) -0.0253(11) 0.0154(12) -0.0378(11)
F9 0.0894(12) 0.1040(13) 0.1222(14) 0.0039(11) 0.0453(11) -0.0306(10)
F10 0.0758(10) 0.1003(11) 0.0674(9) -0.0068(8) 0.0339(8) -0.0156(8)
F11 0.0662(10) 0.0918(11) 0.1111(13) -0.0169(10) 0.0040(9) -0.0189(8)
F12 0.1413(16) 0.0812(12) 0.1351(16) -0.0421(11) 0.0402(13) -0.0356(11)
F13 0.1547(17) 0.0687(11) 0.1271(14) 0.0008(10) 0.0798(13) 0.0240(11)
F14 0.0812(12) 0.1002(12) 0.1349(15) 0.0264(11) 0.0308(11) 0.0351(10)
F15 0.0633(9) 0.0811(10) 0.0977(12) -0.0014(9) -0.0086(8) 0.0062(8)
C1 0.0496(14) 0.0556(14) 0.0529(14) -0.0014(11) 0.0118(11) -0.0016(11)
C2 0.0569(15) 0.0625(15) 0.0591(15) -0.0018(13) 0.0149(12) 0.0017(12)
C3 0.0492(16) 0.0847(19) 0.082(2) -0.0195(16) 0.0186(14) -0.0021(14)
C4 0.0681(19) 0.094(2) 0.083(2) -0.0165(18) 0.0386(16) -0.0218(17)
C5 0.093(2) 0.0804(19) 0.0614(17) 0.0069(15) 0.0322(16) -0.0109(16)
C6 0.0626(16) 0.0733(17) 0.0611(16) 0.0090(14) 0.0199(13) 0.0062(13)
C7 0.0494(13) 0.0543(14) 0.0536(14) 0.0021(11) 0.0125(11) 0.0058(11)
C8 0.0773(18) 0.0707(17) 0.0597(16) -0.0035(14) 0.0253(14) -0.0087(14)
C9 0.091(2) 0.0762(19) 0.0675(19) -0.0200(16) 0.0132(16) -0.0096(16)
C10 0.0709(18) 0.0640(18) 0.096(2) -0.0100(17) 0.0115(17) -0.0124(15)
C11 0.0581(16) 0.0653(16) 0.084(2) 0.0052(15) 0.0235(14) -0.0047(13)
C12 0.0537(14) 0.0621(15) 0.0583(15) 0.0001(12) 0.0156(12) 0.0037(12)
C13 0.0475(13) 0.0599(14) 0.0523(13) 0.0016(11) 0.0193(11) -0.0041(11)
C14 0.0567(16) 0.0703(18) 0.0710(17) -0.0042(14) 0.0227(14) -0.0102(13)
C15 0.091(2) 0.0613(18) 0.0805(19) -0.0141(15) 0.0372(17) -0.0169(17)
C16 0.102(2) 0.0554(17) 0.087(2) 0.0018(15) 0.0564(19) 0.0070(17)
C17 0.0631(17) 0.0731(19) 0.0804(19) 0.0164(16) 0.0348(15) 0.0148(15)
C18 0.0568(15) 0.0606(15) 0.0605(15) 0.0013(13) 0.0180(13) -0.0018(13)
N1 0.0552(14) 0.0709(15) 0.0599(14) -0.0016(12) 0.0069(12) -0.0063(12)
C19 0.0757(18) 0.102(2) 0.0618(17) -0.0166(16) 0.0141(14) -0.0384(17)
C20 0.124(3) 0.110(3) 0.119(3) -0.054(2) 0.045(2) -0.024(2)
C21 0.126(3) 0.187(4) 0.0584(19) -0.001(2) 0.0069(19) -0.065(3)
C22 0.096(2) 0.128(3) 0.103(2) -0.026(2) 0.0333(19) -0.060(2)
C23 0.0637(18) 0.081(2) 0.111(2) 0.0031(18) 0.0045(17) 0.0107(16)
C24 0.0633(16) 0.0561(16) 0.081(2) 0.0065(14) 0.0191(14) 0.0128(13)
C25 0.0735(19) 0.0651(18) 0.097(2) 0.0164(17) 0.0358(17) 0.0138(14)
C26 0.097(2) 0.078(2) 0.0761(19) -0.0049(17) 0.0294(18) 0.0236(18)
C27 0.107(2) 0.070(2) 0.112(3) -0.0211(19) 0.035(2) -0.0010(18)
C28 0.132(3) 0.072(2) 0.123(3) -0.011(2) 0.066(3) -0.026(2)
C29 0.118(3) 0.0705(19) 0.080(2) 0.0043(17) 0.0406(19) 0.0048(18)

loop_
_atom_type_symbol
_atom_type_description
_atom_type_scat_dispersion_real
_atom_type_scat_dispersion_imag
_atom_type_scat_source
C C 0.0033 0.0016 'International Tables Vol C Tables 4.2.6.8 and 6.1.1.4'
H H 0.0000 0.0000 'International Tables Vol C Tables 4.2.6.8 and 6.1.1.4'
B B 0.0013 0.0007 'International Tables Vol C Tables 4.2.6.8 and 6.1.1.4'
N N 0.0061 0.0033 'International Tables Vol C Tables 4.2.6.8 and 6.1.1.4'
F F 0.0171 0.0103 'International Tables Vol C Tables 4.2.6.8 and 6.1.1.4'

loop_
_geom_angle_atom_site_label_1
_geom_angle_atom_site_label_2
_geom_angle_atom_site_label_3
_geom_angle
C7 B1 C1 114.89(19)
C7 B1 C13 113.18(19)
C1 B1 C13 109.57(19)
C6 C1 C2 113.1(2)
C6 C1 B1 124.0(2)
C2 C1 B1 122.9(2)
F1 C2 C3 115.9(2)
F1 C2 C1 119.5(2)
C3 C2 C1 124.6(2)
F2 C3 C4 119.6(3)
F2 C3 C2 120.9(3)
C4 C3 C2 119.5(3)
F3 C4 C3 121.3(3)
F3 C4 C5 119.5(3)
C3 C4 C5 119.2(2)
F4 C5 C4 120.0(3)
F4 C5 C6 121.0(3)
C4 C5 C6 119.0(3)
F5 C6 C1 119.4(2)
F5 C6 C5 116.0(2)
C1 C6 C5 124.7(2)
C12 C7 C8 112.4(2)
C12 C7 B1 120.2(2)
C8 C7 B1 127.5(2)
F6 C8 C9 115.3(2)
F6 C8 C7 120.0(2)
C9 C8 C7 124.7(2)
F7 C9 C10 120.3(3)
F7 C9 C8 120.4(3)
C10 C9 C8 119.3(2)
F8 C10 C9 120.2(3)
F8 C10 C11 120.6(3)
C9 C10 C11 119.1(2)
F9 C11 C10 119.7(2)
F9 C11 C12 121.3(3)
C10 C11 C12 119.0(2)
F10 C12 C11 116.2(2)
F10 C12 C7 118.4(2)
C11 C12 C7 125.5(2)
C14 C13 C18 112.9(2)
C14 C13 B1 120.4(2)
C18 C13 B1 126.6(2)
F11 C14 C15 115.9(2)
F11 C14 C13 118.6(2)
C15 C14 C13 125.5(2)
F12 C15 C16 120.5(3)
F12 C15 C14 121.3(3)
C16 C15 C14 118.2(3)
C17 C16 F13 119.0(3)
C17 C16 C15 119.6(2)
F13 C16 C15 121.3(3)
C16 C17 F14 119.4(3)
C16 C17 C18 120.1(3)
F14 C17 C18 120.4(3)
F15 C18 C17 115.9(2)
F15 C18 C13 120.5(2)
C17 C18 C13 123.6(2)
C23 N1 C19 118.9(2)
C21 C19 C22 112.0(3)
C21 C19 C20 111.6(3)
C22 C19 C20 111.6(3)
C21 C19 N1 108.5(3)
C22 C19 N1 107.8(2)
C20 C19 N1 105.0(2)
C24 C23 N1 111.3(2)
C25 C24 C29 117.9(3)
C25 C24 C23 121.3(3)
C29 C24 C23 120.8(3)
C26 C25 C24 120.2(3)
C27 C26 C25 120.7(3)
C28 C27 C26 119.8(3)
C27 C28 C29 120.6(3)
C28 C29 C24 120.8(3)

loop_
_geom_bond_atom_site_label_1
_geom_bond_atom_site_label_2
_geom_bond_distance
B1 C7 1.632(3)
B1 C1 1.634(3)
B1 C13 1.638(3)
F1 C2 1.348(3)
F2 C3 1.345(3)
F3 C4 1.346(3)
F4 C5 1.341(3)
F5 C6 1.357(3)
F6 C8 1.356(3)
F7 C9 1.342(3)
F8 C10 1.346(3)
F9 C11 1.339(3)
F10 C12 1.361(3)
F11 C14 1.359(3)
F12 C15 1.337(3)
F13 C16 1.353(3)
F14 C17 1.355(3)
F15 C18 1.350(3)
C1 C6 1.374(3)
C1 C2 1.383(3)
C2 C3 1.368(3)
C3 C4 1.359(4)
C4 C5 1.370(4)
C5 C6 1.375(4)
C7 C12 1.378(3)
C7 C8 1.379(3)
C8 C9 1.377(4)
C9 C10 1.362(4)
C10 C11 1.365(4)
C11 C12 1.367(3)
C13 C14 1.374(3)
C13 C18 1.379(3)
C14 C15 1.373(4)
C15 C16 1.359(4)
C16 C17 1.352(4)
C17 C18 1.373(3)
N1 C23 1.494(3)
N1 C19 1.532(3)
C19 C21 1.516(4)
C19 C22 1.519(4)
C19 C20 1.530(4)
C23 C24 1.493(4)
C24 C25 1.381(4)
C24 C29 1.384(4)
C25 C26 1.380(4)
C26 C27 1.358(4)
C27 C28 1.353(4)
C28 C29 1.370(4)
